data_4321748
loop_
_publ_author_name
'Van \^An Ung'
'Samantha M. Couchman'
'John C. Jeffery'
'Jon A. McCleverty'
'Michael D. Ward'
'Federico Totti'
'Dante Gatteschi'

_publ_contact_author
;
    Dr. M. D. Ward,
    School of Chemistry,
    Cantocks Close,
    University of Bristol.
    Bristol. BS8 1TS.
;
_publ_contact_author_email mike.ward@bristol.ac.uk
_publ_contact_author_fax '0117 9290509'
_publ_contact_author_phone '0117 9287655 '
_publ_section_title
;
 Electrochemical and Magnetic Exchange Interactions in Trinuclear Chain
 Complexes Containing Oxo-Mo(V) Fragments as a Function of the Topology of
 the Bridging Ligand
;
_journal_name_full 'Inorganic Chemistry'
_journal_page_first 365
_journal_page_last 369
_journal_paper_doi 10.1021/ic980934c
_journal_volume 38
_journal_year 1999
_chemical_formula_structural '[Mo(Tp*)(O){OC6H4OMo(O)Cl(Tp*)}2]%3.5DCM%0.5Hexane'
_chemical_formula_sum 'C63.5 H88 B3 Cl9 Mo3 N18 O7'
_chemical_formula_weight 1854.82
_chemical_name_systematic
; 
 ? 
;
_space_group_IT_number 2
_symmetry_cell_setting triclinic
_symmetry_space_group_name_Hall '-P 1'
_symmetry_space_group_name_H-M 'P -1'
_atom_sites_solution_hydrogens geom
_atom_sites_solution_primary direct
_atom_sites_solution_secondary difmap
_audit_creation_method SHELXL
_cell_angle_alpha 68.95(2)
_cell_angle_beta 86.12(2)
_cell_angle_gamma 78.637(13)
_cell_formula_units_Z 2
_cell_length_a 12.052(2)
_cell_length_b 18.487(4)
_cell_length_c 21.039(5)
_cell_measurement_reflns_used 108
_cell_measurement_temperature 173(2)
_cell_volume 4289.0(17)
_computing_cell_refinement 'SAINT (Siemens, 1995)'
_computing_data_collection 'SMART (Siemens, 1995)'
_computing_data_reduction 'SAINT (Siemens, 1995)'
_computing_molecular_graphics 'SHELXTL (Sheldrick, 1995)'
_computing_publication_material 'SHELXTL (Sheldrick, 1995)'
_computing_structure_refinement 'SHELXTL (Sheldrick, 1995)'
_computing_structure_solution 'SHELXTL (Sheldrick, 1995)'
_diffrn_ambient_temperature 173(2)
_diffrn_measurement_device 'Siemens SMART CCD Area Detector'
_diffrn_radiation_monochromator graphite
_diffrn_radiation_source 'fine-focus sealed tube'
_diffrn_radiation_type MoK\a
_diffrn_radiation_wavelength 0.71073
_diffrn_reflns_av_R_equivalents 0.1271
_diffrn_reflns_av_sigmaI/netI 0.1780
_diffrn_reflns_limit_h_max 15
_diffrn_reflns_limit_h_min -15
_diffrn_reflns_limit_k_max 24
_diffrn_reflns_limit_k_min -24
_diffrn_reflns_limit_l_max 27
_diffrn_reflns_limit_l_min -25
_diffrn_reflns_number 29259
_diffrn_reflns_theta_max 22.50
_diffrn_reflns_theta_min 1.72
_exptl_absorpt_coefficient_mu 0.769
_exptl_absorpt_correction_T_max 0.927971
_exptl_absorpt_correction_T_min 0.564231
_exptl_absorpt_correction_type 'SADABS (Sheldrick, 1996)'
_exptl_crystal_colour dark_green
_exptl_crystal_density_diffrn 1.436
_exptl_crystal_description plate
_exptl_crystal_F_000 1890
_exptl_crystal_size_max 0.3
_exptl_crystal_size_mid 0.2
_exptl_crystal_size_min 0.01
_refine_diff_density_max 0.932
_refine_diff_density_min -0.686
_refine_diff_density_rms 0.137
_refine_ls_extinction_method none
_refine_ls_goodness_of_fit_all 1.011
_refine_ls_goodness_of_fit_obs 1.188
_refine_ls_matrix_type full
_refine_ls_number_parameters 620
_refine_ls_number_reflns 11038
_refine_ls_number_restraints 0
_refine_ls_restrained_S_all 1.029
_refine_ls_restrained_S_obs 1.188
_refine_ls_R_factor_all 0.1994
_refine_ls_R_factor_obs 0.0876
_refine_ls_shift/esd_max 6.105
_refine_ls_shift/esd_mean 0.063
_refine_ls_structure_factor_coef Fsqd
_refine_ls_weighting_details 'w=1/[\s^2^(Fo^2^)+(0.1160P)^2^+0.0000P] where P=(Fo^2^+2Fc^2^)/3'
_refine_ls_weighting_scheme calc
_refine_ls_wR_factor_all 0.2634
_refine_ls_wR_factor_obs 0.1994
_reflns_number_observed 4987
_reflns_number_total 11165
_reflns_observed_criterion >2sigma(I)
_cod_data_source_file ic980934c.cif
_cod_data_source_block 1
_cod_depositor_comments
;
The following automatic conversions were performed:

'_refine_ls_weighting_scheme' value 'calc
w=1/[\s^2^(Fo^2^)+(0.1160P)^2^+0.0000P] where P=(Fo^2^+2Fc^2^)/3' was
changed to 'calc'. New tag '_refine_ls_weighting_details' was
created. The value of the new tag was set to
'w=1/[\s^2^(Fo^2^)+(0.1160P)^2^+0.0000P] where P=(Fo^2^+2Fc^2^)/3'.

Automatic conversion script
Id: cif_fix_values 3143 2015-03-26 13:38:13Z robertas 
;
_cod_original_cell_volume 4289.1(16)
_cod_original_formula_sum 'C63.50 H88 B3 Cl9 Mo3 N18 O7'
_cod_database_code 4321748

loop_
_symmetry_equiv_pos_as_xyz
'x, y, z'
'-x, -y, -z'

loop_
_atom_site_aniso_label
_atom_site_aniso_U_11
_atom_site_aniso_U_22
_atom_site_aniso_U_33
_atom_site_aniso_U_23
_atom_site_aniso_U_13
_atom_site_aniso_U_12
Mo1 0.0286(8) 0.0171(8) 0.0591(10) -0.0027(7) -0.0034(7) -0.0040(6)
Cl11 0.048(3) 0.044(3) 0.053(3) -0.013(3) 0.001(2) -0.006(2)
O11 0.043(5) 0.085(7) 0.045(5) -0.006(5) -0.015(4) -0.012(4)
Cl12 0.043(5) 0.085(7) 0.045(5) -0.006(5) -0.015(4) -0.012(4)
O12 0.048(3) 0.044(3) 0.053(3) -0.013(3) 0.001(2) -0.006(2)
Mo2 0.0181(7) 0.0188(7) 0.0300(8) -0.0042(6) -0.0017(5) -0.0028(5)
O2 0.040(6) 0.031(6) 0.036(6) -0.013(5) 0.001(5) -0.007(5)
Mo3 0.0538(10) 0.0270(9) 0.0412(9) -0.0110(7) 0.0155(7) -0.0180(7)
O31 0.045(6) 0.116(8) 0.050(6) -0.016(5) -0.001(4) -0.026(5)
Cl31 0.037(3) 0.036(3) 0.058(3) -0.009(2) 0.009(2) -0.006(2)
Cl32 0.045(6) 0.116(8) 0.050(6) -0.016(5) -0.001(4) -0.026(5)
O32 0.037(3) 0.036(3) 0.058(3) -0.009(2) 0.009(2) -0.006(2)
N11 0.037(7) 0.020(7) 0.042(8) -0.009(6) -0.002(6) -0.010(6)
N12 0.048(8) 0.019(7) 0.030(7) -0.007(6) -0.007(6) -0.018(6)
N21 0.024(7) 0.025(8) 0.049(8) -0.006(6) -0.002(6) -0.010(5)
N22 0.028(7) 0.025(7) 0.036(8) 0.001(6) 0.004(6) -0.012(6)
N31 0.033(7) 0.006(6) 0.044(8) -0.005(6) 0.000(6) -0.003(5)
N32 0.034(7) 0.029(7) 0.027(7) -0.011(6) -0.012(5) 0.003(6)
O40 0.026(6) 0.018(6) 0.048(6) 0.000(5) -0.010(5) 0.001(4)
O47 0.028(6) 0.018(6) 0.037(6) -0.003(5) 0.001(4) 0.003(4)
O50 0.031(6) 0.022(6) 0.037(6) -0.005(5) -0.006(5) -0.005(4)
O57 0.025(5) 0.022(6) 0.040(6) -0.005(5) 0.002(4) -0.006(4)
N61 0.023(7) 0.024(8) 0.022(7) 0.005(6) -0.003(5) 0.001(5)
N62 0.021(7) 0.026(8) 0.035(7) -0.014(6) 0.007(5) 0.009(5)
N71 0.021(7) 0.021(7) 0.032(7) -0.006(6) 0.000(5) -0.003(5)
N72 0.025(7) 0.018(7) 0.033(7) -0.004(6) 0.005(5) -0.006(5)
N81 0.017(7) 0.015(7) 0.036(7) 0.008(6) -0.002(5) 0.001(5)
N82 0.028(7) 0.022(7) 0.028(7) -0.002(6) -0.005(5) 0.001(6)
N91 0.019(7) 0.023(7) 0.052(8) -0.011(6) -0.004(6) 0.000(5)
N92 0.022(6) 0.025(7) 0.043(8) -0.024(6) 0.000(5) -0.003(5)
N101 0.021(7) 0.032(8) 0.030(7) -0.012(6) -0.005(5) -0.005(6)
N102 0.009(6) 0.028(7) 0.045(8) -0.005(6) -0.008(5) 0.000(5)
N111 0.029(7) 0.015(7) 0.039(7) -0.012(6) 0.007(6) -0.014(5)
N112 0.021(7) 0.028(7) 0.030(7) -0.006(6) -0.006(5) -0.002(5)
Cl1 0.482(20) 0.127(8) 0.229(11) -0.077(8) -0.203(12) 0.040(9)
Cl2 0.246(12) 0.181(10) 0.238(11) 0.030(8) 0.009(9) -0.081(9)
Cl5 0.227(8) 0.096(5) 0.157(7) 0.035(5) -0.140(6) -0.082(5)
Cl6 0.082(4) 0.051(3) 0.151(6) -0.012(3) 0.008(4) -0.026(3)
Cl3 0.175(6) 0.081(4) 0.099(5) -0.032(4) 0.046(4) -0.025(4)
Cl4 0.132(6) 0.112(5) 0.142(6) -0.066(5) 0.041(4) -0.031(4)
ClA 0.168(16) 0.312(26) 0.358(28) -0.257(25) 0.076(17) -0.151(17)
ClB 0.256(29) 0.407(41) 0.494(50) -0.334(39) 0.110(29) -0.195(29)

loop_
_atom_site_label
_atom_site_type_symbol
_atom_site_fract_x
_atom_site_fract_y
_atom_site_fract_z
_atom_site_U_iso_or_equiv
_atom_site_thermal_displace_type
_atom_site_occupancy
_atom_site_calc_flag
_atom_site_refinement_flags
_atom_site_disorder_group
Mo1 Mo -0.70385(10) 0.09457(7) 0.21256(7) 0.0378(4) Uani 1 d . .
Cl11 Cl -0.7793(4) 0.0387(3) 0.3177(2) 0.050(2) Uani 0.776(12) d P 1
O11 O -0.7639(6) 0.0418(5) 0.1653(4) 0.061(3) Uani 0.776(12) d P 1
Cl12 Cl -0.7639(6) 0.0418(5) 0.1653(4) 0.061(3) Uani 0.224(12) d P 2
O12 O -0.7793(4) 0.0387(3) 0.3177(2) 0.050(2) Uani 0.224(12) d P 2
Mo2 Mo -0.24581(10) -0.36269(7) 0.38213(6) 0.0235(4) Uani 1 d . .
O2 O -0.1921(7) -0.3184(5) 0.4255(4) 0.035(2) Uani 1 d . .
Mo3 Mo 0.19617(12) -0.37998(8) 0.03376(7) 0.0402(4) Uani 1 d . .
O31 O 0.1374(6) -0.4342(6) -0.0128(4) 0.072(3) Uani 0.776(12) d P 1
Cl31 Cl 0.3572(3) -0.4705(3) 0.0685(2) 0.047(2) Uani 0.776(12) d P 1
Cl32 Cl 0.1374(6) -0.4342(6) -0.0128(4) 0.072(3) Uani 0.224(12) d P 2
O32 O 0.3572(3) -0.4705(3) 0.0685(2) 0.047(2) Uani 0.224(12) d P 2
B1 B -0.7080(13) 0.2883(10) 0.1510(8) 0.029(4) Uiso 1 d . .
H1 H -0.7112(13) 0.3466(10) 0.1311(8) 0.035 Uiso 1 calc R .
N11 N -0.6309(9) 0.1756(6) 0.2553(6) 0.033(3) Uani 1 d . .
N12 N -0.6501(9) 0.2544(6) 0.2213(5) 0.031(3) Uani 1 d . .
C13 C -0.6174(12) 0.2920(9) 0.2593(7) 0.040(4) Uiso 1 d . .
C14 C -0.5672(11) 0.2327(8) 0.3169(7) 0.039(4) Uiso 1 d . .
H14A H -0.5315(11) 0.2403(8) 0.3523(7) 0.046 Uiso 1 calc R .
C15 C -0.5776(12) 0.1608(9) 0.3142(7) 0.037(4) Uiso 1 d . .
C16 C -0.6248(12) 0.3778(9) 0.2385(8) 0.053(5) Uiso 1 d . .
H16A H -0.6658(12) 0.4043(9) 0.1952(8) 0.080 Uiso 1 calc R .
H16B H -0.5484(12) 0.3900(9) 0.2331(8) 0.080 Uiso 1 calc R .
H16C H -0.6652(12) 0.3963(9) 0.2734(8) 0.080 Uiso 1 calc R .
C17 C -0.5422(13) 0.0808(9) 0.3656(8) 0.055(5) Uiso 1 d . .
H17A H -0.5608(13) 0.0414(9) 0.3491(8) 0.083 Uiso 1 calc R .
H17B H -0.5821(13) 0.0775(9) 0.4084(8) 0.083 Uiso 1 calc R .
H17C H -0.4604(13) 0.0708(9) 0.3732(8) 0.083 Uiso 1 calc R .
N21 N -0.6271(8) 0.1675(6) 0.1203(6) 0.034(3) Uani 1 d . .
N22 N -0.6422(8) 0.2491(6) 0.1044(5) 0.032(3) Uani 1 d . .
C23 C -0.5893(11) 0.2778(8) 0.0434(7) 0.029(3) Uiso 1 d . .
C24 C -0.5450(11) 0.2160(8) 0.0227(7) 0.038(4) Uiso 1 d . .
H24A H -0.5042(11) 0.2196(8) -0.0182(7) 0.045 Uiso 1 calc R .
C25 C -0.5689(11) 0.1483(8) 0.0702(7) 0.033(4) Uiso 1 d . .
C26 C -0.5865(11) 0.3621(8) 0.0097(7) 0.038(4) Uiso 1 d . .
H26A H -0.6261(11) 0.3913(8) 0.0378(7) 0.057 Uiso 1 calc R .
H26B H -0.6238(11) 0.3817(8) -0.0349(7) 0.057 Uiso 1 calc R .
H26C H -0.5077(11) 0.3697(8) 0.0035(7) 0.057 Uiso 1 calc R .
C27 C -0.5390(12) 0.0659(8) 0.0728(7) 0.042(4) Uiso 1 d . .
H27A H -0.5697(12) 0.0313(8) 0.1144(7) 0.063 Uiso 1 calc R .
H27B H -0.4565(12) 0.0502(8) 0.0727(7) 0.063 Uiso 1 calc R .
H27C H -0.5710(12) 0.0617(8) 0.0329(7) 0.063 Uiso 1 calc R .
N31 N -0.8471(9) 0.1932(6) 0.1869(5) 0.029(3) Uani 1 d . .
N32 N -0.8273(9) 0.2702(6) 0.1590(5) 0.030(3) Uani 1 d . .
C33 C -0.9291(12) 0.3183(9) 0.1469(7) 0.040(4) Uiso 1 d . .
C34 C -1.0105(12) 0.2758(9) 0.1645(7) 0.042(4) Uiso 1 d . .
H34A H -1.0897(12) 0.2956(9) 0.1607(7) 0.051 Uiso 1 calc R .
C35 C -0.9577(12) 0.1963(9) 0.1897(7) 0.040(4) Uiso 1 d . .
C36 C -0.9356(13) 0.4088(9) 0.1185(8) 0.055(5) Uiso 1 d . .
H36A H -0.8589(13) 0.4205(9) 0.1109(8) 0.083 Uiso 1 calc R .
H36B H -0.9747(13) 0.4315(9) 0.1513(8) 0.083 Uiso 1 calc R .
H36C H -0.9775(13) 0.4317(9) 0.0753(8) 0.083 Uiso 1 calc R .
C37 C -1.0093(12) 0.1256(9) 0.2162(7) 0.054(5) Uiso 1 d . .
H37A H -0.9497(12) 0.0785(9) 0.2301(7) 0.081 Uiso 1 calc R .
H37B H -1.0562(12) 0.1239(9) 0.1807(7) 0.081 Uiso 1 calc R .
H37C H -1.0566(12) 0.1273(9) 0.2556(7) 0.081 Uiso 1 calc R .
O40 O -0.5565(7) 0.0254(5) 0.2374(4) 0.034(2) Uani 1 d . .
C41 C -0.5185(11) -0.0538(8) 0.2662(6) 0.029(3) Uiso 1 d . .
C42 C -0.5851(11) -0.1081(8) 0.2716(6) 0.033(4) Uiso 1 d . .
H42A H -0.6616(11) -0.0907(8) 0.2567(6) 0.039 Uiso 1 calc R .
C43 C -0.5411(12) -0.1885(8) 0.2988(7) 0.040(4) Uiso 1 d . .
H43A H -0.5874(12) -0.2251(8) 0.3003(7) 0.048 Uiso 1 calc R .
C44 C -0.4312(11) -0.2165(8) 0.3237(6) 0.027(3) Uiso 1 d . .
C45 C -0.3650(12) -0.1593(8) 0.3177(7) 0.039(4) Uiso 1 d . .
H45A H -0.2901(12) -0.1760(8) 0.3354(7) 0.047 Uiso 1 calc R .
C46 C -0.4054(12) -0.0812(9) 0.2874(7) 0.047(4) Uiso 1 d . .
H46A H -0.3565(12) -0.0445(9) 0.2803(7) 0.057 Uiso 1 calc R .
O47 O -0.3933(7) -0.2944(5) 0.3547(4) 0.031(2) Uani 1 d . .
O50 O -0.1882(7) -0.3187(5) 0.2902(4) 0.031(2) Uani 1 d . .
C51 C -0.1096(11) -0.3457(8) 0.2502(6) 0.027(3) Uiso 1 d . .
C52 C -0.0464(10) -0.2916(8) 0.2052(6) 0.028(3) Uiso 1 d . .
H52A H -0.0577(10) -0.2390(8) 0.2047(6) 0.034 Uiso 1 calc R .
C53 C 0.0316(11) -0.3151(8) 0.1620(7) 0.032(4) Uiso 1 d . .
H53A H 0.0720(11) -0.2781(8) 0.1308(7) 0.039 Uiso 1 calc R .
C54 C 0.0516(11) -0.3930(8) 0.1640(6) 0.027(3) Uiso 1 d . .
C55 C -0.0093(11) -0.4449(8) 0.2086(7) 0.033(4) Uiso 1 d . .
H55A H 0.0049(11) -0.4982(8) 0.2110(7) 0.040 Uiso 1 calc R .
C56 C -0.0890(11) -0.4217(8) 0.2492(7) 0.032(4) Uiso 1 d . .
H56A H -0.1323(11) -0.4586(8) 0.2779(7) 0.038 Uiso 1 calc R .
O57 O 0.1296(7) -0.4182(5) 0.1219(4) 0.031(2) Uani 1 d . .
B2 B -0.2489(12) -0.5569(10) 0.4464(8) 0.026(4) Uiso 1 d . .
H2 H -0.2466(12) -0.6150(10) 0.4680(8) 0.031 Uiso 1 calc R .
N61 N -0.3235(8) -0.4326(6) 0.4731(5) 0.027(3) Uani 1 d . .
N62 N -0.3139(8) -0.5133(6) 0.4912(5) 0.028(3) Uani 1 d . .
C63 C -0.3655(11) -0.5419(8) 0.5516(7) 0.031(4) Uiso 1 d . .
C64 C -0.4092(11) -0.4808(8) 0.5736(7) 0.035(4) Uiso 1 d . .
H64A H -0.4502(11) -0.4837(8) 0.6144(7) 0.042 Uiso 1 calc R .
C65 C -0.3809(11) -0.4129(8) 0.5231(7) 0.032(4) Uiso 1 d . .
C66 C -0.3720(11) -0.6270(8) 0.5867(7) 0.037(4) Uiso 1 d . .
H66A H -0.3332(11) -0.6574(8) 0.5593(7) 0.056 Uiso 1 calc R .
H66B H -0.4515(11) -0.6329(8) 0.5923(7) 0.056 Uiso 1 calc R .
H66C H -0.3356(11) -0.6466(8) 0.6315(7) 0.056 Uiso 1 calc R .
C67 C -0.4074(12) -0.3310(8) 0.5229(7) 0.047(4) Uiso 1 d . .
H67A H -0.3773(12) -0.2958(8) 0.4813(7) 0.070 Uiso 1 calc R .
H67B H -0.3728(12) -0.3288(8) 0.5628(7) 0.070 Uiso 1 calc R .
H67C H -0.4897(12) -0.3143(8) 0.5243(7) 0.070 Uiso 1 calc R .
N71 N -0.3219(8) -0.4444(6) 0.3404(5) 0.026(3) Uani 1 d . .
N72 N -0.3018(8) -0.5250(6) 0.3752(5) 0.027(3) Uani 1 d . .
C73 C -0.3293(11) -0.5607(9) 0.3344(7) 0.036(4) Uiso 1 d . .
C74 C -0.3716(10) -0.5043(8) 0.2751(7) 0.030(4) Uiso 1 d . .
H74A H -0.4004(10) -0.5128(8) 0.2379(7) 0.036 Uiso 1 calc R .
C75 C -0.3648(11) -0.4325(8) 0.2790(7) 0.032(4) Uiso 1 d . .
C76 C -0.3122(12) -0.6500(8) 0.3582(7) 0.046(4) Uiso 1 d . .
H76A H -0.2796(12) -0.6728(8) 0.4042(7) 0.069 Uiso 1 calc R .
H76B H -0.2608(12) -0.6688(8) 0.3270(7) 0.069 Uiso 1 calc R .
H76C H -0.3853(12) -0.6659(8) 0.3589(7) 0.069 Uiso 1 calc R .
C77 C -0.3928(12) -0.3523(8) 0.2264(7) 0.044(4) Uiso 1 d . .
H77A H -0.3789(12) -0.3132(8) 0.2449(7) 0.065 Uiso 1 calc R .
H77B H -0.4727(12) -0.3413(8) 0.2135(7) 0.065 Uiso 1 calc R .
H77C H -0.3453(12) -0.3496(8) 0.1863(7) 0.065 Uiso 1 calc R .
N81 N -0.1049(8) -0.4621(6) 0.4075(5) 0.028(3) Uani 1 d . .
N82 N -0.1251(9) -0.5380(6) 0.4365(5) 0.028(3) Uani 1 d . .
C83 C -0.0256(11) -0.5892(8) 0.4504(7) 0.028(3) Uiso 1 d . .
C84 C 0.0581(11) -0.5451(7) 0.4313(6) 0.024(3) Uiso 1 d . .
H84A H 0.1373(11) -0.5647(7) 0.4358(6) 0.029 Uiso 1 calc R .
C85 C 0.0060(10) -0.4668(7) 0.4044(6) 0.018(3) Uiso 1 d . .
C86 C -0.0164(12) -0.6766(8) 0.4801(7) 0.045(4) Uiso 1 d . .
H86A H -0.0924(12) -0.6896(8) 0.4881(7) 0.068 Uiso 1 calc R .
H86B H 0.0251(12) -0.6973(8) 0.5234(7) 0.068 Uiso 1 calc R .
H86C H 0.0241(12) -0.7005(8) 0.4484(7) 0.068 Uiso 1 calc R .
C87 C 0.0608(10) -0.3973(7) 0.3761(7) 0.033(4) Uiso 1 d . .
H87A H 0.0027(10) -0.3494(7) 0.3608(7) 0.049 Uiso 1 calc R .
H87B H 0.1083(10) -0.4014(7) 0.3374(7) 0.049 Uiso 1 calc R .
H87C H 0.1078(10) -0.3949(7) 0.4113(7) 0.049 Uiso 1 calc R .
B3 B 0.2024(12) -0.1893(10) -0.0288(8) 0.027(4) Uiso 1 d . .
H3 H 0.2034(12) -0.1315(10) -0.0494(8) 0.032 Uiso 1 calc R .
N91 N 0.2710(8) -0.3034(6) 0.0776(6) 0.032(3) Uani 1 d . .
N92 N 0.2576(8) -0.2227(6) 0.0424(5) 0.027(3) Uani 1 d . .
C93 C 0.2888(11) -0.1874(8) 0.0817(7) 0.030(3) Uiso 1 d . .
C94 C 0.3258(11) -0.2437(8) 0.1424(7) 0.038(4) Uiso 1 d . .
H94A H 0.3548(11) -0.2359(8) 0.1799(7) 0.046 Uiso 1 calc R .
C95 C 0.3124(11) -0.3158(8) 0.1382(7) 0.034(4) Uiso 1 d . .
C96 C 0.2840(12) -0.1002(8) 0.0629(8) 0.051(4) Uiso 1 d . .
H96A H 0.2543(12) -0.0723(8) 0.0165(8) 0.076 Uiso 1 calc R .
H96B H 0.3603(12) -0.0902(8) 0.0653(8) 0.076 Uiso 1 calc R .
H96C H 0.2344(12) -0.0812(8) 0.0948(8) 0.076 Uiso 1 calc R .
C97 C 0.3354(12) -0.3958(8) 0.1933(7) 0.050(4) Uiso 1 d . .
H97A H 0.3185(12) -0.4353(8) 0.1761(7) 0.075 Uiso 1 calc R .
H97B H 0.2874(12) -0.3954(8) 0.2327(7) 0.075 Uiso 1 calc R .
H97C H 0.4151(12) -0.4089(8) 0.2068(7) 0.075 Uiso 1 calc R .
N101 N 0.0593(8) -0.2771(6) 0.0035(5) 0.027(3) Uani 1 d . .
N102 N 0.0790(8) -0.2018(6) -0.0210(5) 0.030(3) Uani 1 d . .
C103 C -0.0196(11) -0.1504(8) -0.0344(7) 0.032(4) Uiso 1 d . .
C104 C -0.1056(13) -0.1929(9) -0.0169(7) 0.045(4) Uiso 1 d . .
H10A H -0.1845(13) -0.1723(9) -0.0195(7) 0.054 Uiso 1 calc R .
C105 C -0.0551(13) -0.2712(9) 0.0051(7) 0.042(4) Uiso 1 d . .
C106 C -0.0222(13) -0.0643(9) -0.0597(8) 0.053(5) Uiso 1 d . .
H10B H 0.0554(13) -0.0542(9) -0.0672(8) 0.080 Uiso 1 calc R .
H10C H -0.0593(13) -0.0423(9) -0.0261(8) 0.080 Uiso 1 calc R .
H10D H -0.0644(13) -0.0394(9) -0.1028(8) 0.080 Uiso 1 calc R .
C107 C -0.1134(11) -0.3416(8) 0.0313(7) 0.042(4) Uiso 1 d . .
H10E H -0.0565(11) -0.3903(8) 0.0434(7) 0.063 Uiso 1 calc R .
H10F H -0.1636(11) -0.3400(8) -0.0041(7) 0.063 Uiso 1 calc R .
H10G H -0.1580(11) -0.3402(8) 0.0717(7) 0.063 Uiso 1 calc R .
N111 N 0.2751(8) -0.3122(6) -0.0572(5) 0.026(3) Uani 1 d . .
N112 N 0.2670(8) -0.2308(6) -0.0749(5) 0.028(3) Uani 1 d . .
C113 C 0.3167(11) -0.2025(8) -0.1364(7) 0.030(4) Uiso 1 d . .
C114 C 0.3562(10) -0.2657(8) -0.1569(7) 0.030(3) Uiso 1 d . .
H11A H 0.3951(10) -0.2634(8) -0.1982(7) 0.036 Uiso 1 calc R .
C115 C 0.3307(10) -0.3316(8) -0.1089(6) 0.025(3) Uiso 1 d . .
C116 C 0.3211(11) -0.1151(8) -0.1697(7) 0.042(4) Uiso 1 d . .
H11E H 0.2841(11) -0.0870(8) -0.1402(7) 0.063 Uiso 1 calc R .
H11F H 0.2820(11) -0.0938(8) -0.2138(7) 0.063 Uiso 1 calc R .
H11G H 0.4002(11) -0.1084(8) -0.1767(7) 0.063 Uiso 1 calc R .
C117 C 0.3543(12) -0.4123(8) -0.1077(7) 0.045(4) Uiso 1 d . .
H11B H 0.3247(12) -0.4467(8) -0.0655(7) 0.067 Uiso 1 calc R .
H11C H 0.4362(12) -0.4298(8) -0.1099(7) 0.067 Uiso 1 calc R .
H11D H 0.3178(12) -0.4148(8) -0.1469(7) 0.067 Uiso 1 calc R .
C1 C -0.3553(24) -0.8681(17) 0.5576(15) 0.163(11) Uiso 1 d . .
H1A H -0.3218(24) -0.9234(17) 0.5844(15) 0.196 Uiso 1 calc R .
H1B H -0.4030(24) -0.8462(17) 0.5891(15) 0.196 Uiso 1 calc R .
Cl1 Cl -0.4387(12) -0.8695(6) 0.4998(6) 0.280(7) Uani 1 d . .
Cl2 Cl -0.2481(10) -0.8171(6) 0.5311(6) 0.245(5) Uani 1 d . .
C2 C -0.2920(18) -0.1507(13) 0.1496(12) 0.114(8) Uiso 1 d . .
H2A H -0.2386(18) -0.2004(13) 0.1541(12) 0.137 Uiso 1 calc R .
H2B H -0.3166(18) -0.1537(13) 0.1962(12) 0.137 Uiso 1 calc R .
Cl5 Cl -0.3995(7) -0.1493(4) 0.1098(4) 0.168(4) Uani 1 d . .
Cl6 Cl -0.2166(4) -0.0746(3) 0.1178(3) 0.100(2) Uani 1 d . .
C3 C -0.8907(16) 0.2316(11) 0.3402(10) 0.087(6) Uiso 1 d . .
H3A H -0.8327(16) 0.2079(11) 0.3767(10) 0.104 Uiso 1 calc R .
H3B H -0.8612(16) 0.2164(11) 0.3008(10) 0.104 Uiso 1 calc R .
Cl3 Cl -0.9136(6) 0.3335(4) 0.3161(3) 0.120(2) Uani 1 d . .
Cl4 Cl -1.0138(6) 0.1940(4) 0.3694(4) 0.123(2) Uani 1 d . .
ClA Cl -1.1273(15) 0.1678(13) 0.7418(12) 0.229(11) Uani 0.50 d P .
ClB Cl -0.9523(24) 0.1060(19) 0.7226(18) 0.322(18) Uani 0.50 d P .
CC C -0.9065(39) 0.0895(27) 0.6161(23) 0.109(15) Uiso 0.50 d P .
CE C -0.8510(62) 0.0513(47) 0.5535(39) 0.309(28) Uiso 0.50 d P .
CD C -1.0681(52) 0.1196(35) 0.7000(33) 0.136(20) Uiso 0.50 d P .
CG C -0.7646(46) 0.0908(33) 0.5223(27) 0.147(19) Uiso 0.50 d P .
CF C -0.8523(86) 0.0115(59) 0.5701(51) 0.189(53) Uiso 0.50 d P .
CH C -1.0062(55) 0.1165(34) 0.6544(31) 0.136(20) Uiso 0.50 d P .

loop_
_atom_type_symbol
_atom_type_description
_atom_type_scat_dispersion_real
_atom_type_scat_dispersion_imag
_atom_type_scat_source
C C 0.0033 0.0016 'International Tables Vol C Tables 4.2.6.8 and 6.1.1.4'
H H 0.0000 0.0000 'International Tables Vol C Tables 4.2.6.8 and 6.1.1.4'
B B 0.0013 0.0007 'International Tables Vol C Tables 4.2.6.8 and 6.1.1.4'
N N 0.0061 0.0033 'International Tables Vol C Tables 4.2.6.8 and 6.1.1.4'
O O 0.0106 0.0060 'International Tables Vol C Tables 4.2.6.8 and 6.1.1.4'
Cl Cl 0.1484 0.1585 'International Tables Vol C Tables 4.2.6.8 and 6.1.1.4'
Mo Mo -1.6832 0.6857 'International Tables Vol C Tables 4.2.6.8 and 6.1.1.4'

loop_
_geom_angle_atom_site_label_1
_geom_angle_atom_site_label_2
_geom_angle_atom_site_label_3
_geom_angle
_geom_angle_site_symmetry_1
_geom_angle_site_symmetry_3
_geom_angle_publ_flag
Cl12 Mo1 O40 99.2(4) . . ?
O11 Mo1 O40 99.2(4) . . ?
Cl12 Mo1 N31 93.3(4) . . ?
O11 Mo1 N31 93.3(4) . . ?
O40 Mo1 N31 166.1(4) . . ?
Cl12 Mo1 N21 92.7(4) . . ?
O11 Mo1 N21 92.7(4) . . ?
O40 Mo1 N21 88.8(4) . . ?
N31 Mo1 N21 84.7(4) . . ?
O11 Mo1 Cl11 98.9(3) . . ?
O40 Mo1 Cl11 93.2(3) . . ?
N31 Mo1 Cl11 90.7(3) . . ?
N21 Mo1 Cl11 167.8(3) . . ?
Cl12 Mo1 O12 98.9(3) . . ?
O40 Mo1 O12 93.2(3) . . ?
N31 Mo1 O12 90.7(3) . . ?
N21 Mo1 O12 167.8(3) . . ?
Cl12 Mo1 N11 171.3(4) . . ?
O11 Mo1 N11 171.3(4) . . ?
O40 Mo1 N11 84.6(4) . . ?
N31 Mo1 N11 82.1(4) . . ?
N21 Mo1 N11 79.6(4) . . ?
Cl11 Mo1 N11 88.7(3) . . ?
O12 Mo1 N11 88.7(3) . . ?
O2 Mo2 O50 103.9(4) . . ?
O2 Mo2 O47 101.7(4) . . ?
O50 Mo2 O47 90.7(3) . . ?
O2 Mo2 N61 91.1(4) . . ?
O50 Mo2 N61 164.8(4) . . ?
O47 Mo2 N61 88.8(4) . . ?
O2 Mo2 N81 93.1(4) . . ?
O50 Mo2 N81 91.2(4) . . ?
O47 Mo2 N81 164.1(4) . . ?
N61 Mo2 N81 85.3(4) . . ?
O2 Mo2 N71 169.3(4) . . ?
O50 Mo2 N71 85.6(3) . . ?
O47 Mo2 N71 82.6(4) . . ?
N61 Mo2 N71 79.2(4) . . ?
N81 Mo2 N71 81.8(4) . . ?
Cl32 Mo3 O57 101.8(3) . . ?
O31 Mo3 O57 101.8(3) . . ?
Cl32 Mo3 N111 92.0(4) . . ?
O31 Mo3 N111 92.0(4) . . ?
O57 Mo3 N111 165.2(4) . . ?
Cl32 Mo3 N101 94.9(4) . . ?
O31 Mo3 N101 94.9(4) . . ?
O57 Mo3 N101 90.2(4) . . ?
N111 Mo3 N101 83.2(4) . . ?
Cl32 Mo3 O32 95.4(3) . . ?
O57 Mo3 O32 91.6(3) . . ?
N111 Mo3 O32 92.4(3) . . ?
N101 Mo3 O32 168.9(3) . . ?
O31 Mo3 Cl31 95.4(3) . . ?
O57 Mo3 Cl31 91.6(3) . . ?
N111 Mo3 Cl31 92.4(3) . . ?
N101 Mo3 Cl31 168.9(3) . . ?
Cl32 Mo3 N91 173.1(4) . . ?
O31 Mo3 N91 173.1(4) . . ?
O57 Mo3 N91 84.6(4) . . ?
N111 Mo3 N91 81.4(4) . . ?
N101 Mo3 N91 82.4(4) . . ?
O32 Mo3 N91 86.9(3) . . ?
Cl31 Mo3 N91 86.9(3) . . ?
N22 B1 N32 108.5(11) . . ?
N22 B1 N12 109.3(12) . . ?
N32 B1 N12 109.0(11) . . ?
C15 N11 N12 108.3(11) . . ?
C15 N11 Mo1 132.0(9) . . ?
N12 N11 Mo1 119.5(8) . . ?
N11 N12 C13 110.4(11) . . ?
N11 N12 B1 119.6(11) . . ?
C13 N12 B1 129.9(12) . . ?
N12 C13 C14 105.4(13) . . ?
N12 C13 C16 125.6(13) . . ?
C14 C13 C16 128.8(14) . . ?
C15 C14 C13 108.6(14) . . ?
N11 C15 C14 107.0(13) . . ?
N11 C15 C17 124.4(13) . . ?
C14 C15 C17 128.6(14) . . ?
C25 N21 N22 109.3(11) . . ?
C25 N21 Mo1 130.7(9) . . ?
N22 N21 Mo1 119.9(8) . . ?
C23 N22 N21 106.0(10) . . ?
C23 N22 B1 132.7(12) . . ?
N21 N22 B1 121.3(10) . . ?
N22 C23 C24 108.1(12) . . ?
N22 C23 C26 122.3(12) . . ?
C24 C23 C26 129.5(13) . . ?
C25 C24 C23 108.9(13) . . ?
N21 C25 C24 107.6(13) . . ?
N21 C25 C27 121.9(12) . . ?
C24 C25 C27 130.5(14) . . ?
C35 N31 N32 108.0(10) . . ?
C35 N31 Mo1 132.4(9) . . ?
N32 N31 Mo1 119.5(7) . . ?
C33 N32 N31 106.9(11) . . ?
C33 N32 B1 131.1(12) . . ?
N31 N32 B1 121.9(11) . . ?
C34 C33 N32 109.9(14) . . ?
C34 C33 C36 130.6(14) . . ?
N32 C33 C36 119.5(13) . . ?
C33 C34 C35 107.0(14) . . ?
N31 C35 C34 108.1(12) . . ?
N31 C35 C37 122.9(13) . . ?
C34 C35 C37 129.0(14) . . ?
C41 O40 Mo1 135.9(8) . . ?
O40 C41 C42 122.4(12) . . ?
O40 C41 C46 118.9(12) . . ?
C42 C41 C46 118.6(14) . . ?
C41 C42 C43 120.4(14) . . ?
C44 C43 C42 121.7(14) . . ?
O47 C44 C43 120.6(12) . . ?
O47 C44 C45 122.7(12) . . ?
C43 C44 C45 116.6(13) . . ?
C46 C45 C44 121.8(14) . . ?
C45 C46 C41 120.7(14) . . ?
C44 O47 Mo2 135.9(8) . . ?
C51 O50 Mo2 135.7(8) . . ?
O50 C51 C56 124.8(11) . . ?
O50 C51 C52 117.6(12) . . ?
C56 C51 C52 117.6(12) . . ?
C53 C52 C51 120.0(13) . . ?
C52 C53 C54 120.4(13) . . ?
C55 C54 O57 119.7(12) . . ?
C55 C54 C53 118.7(12) . . ?
O57 C54 C53 121.6(11) . . ?
C56 C55 C54 121.3(14) . . ?
C55 C56 C51 121.9(13) . . ?
C54 O57 Mo3 140.9(8) . . ?
N62 B2 N72 110.5(11) . . ?
N62 B2 N82 107.7(11) . . ?
N72 B2 N82 106.3(10) . . ?
C65 N61 N62 106.8(10) . . ?
C65 N61 Mo2 131.2(10) . . ?
N62 N61 Mo2 121.9(8) . . ?
C63 N62 N61 109.1(10) . . ?
C63 N62 B2 129.8(12) . . ?
N61 N62 B2 121.1(11) . . ?
N62 C63 C64 108.9(12) . . ?
N62 C63 C66 123.9(12) . . ?
C64 C63 C66 127.2(13) . . ?
C63 C64 C65 105.6(13) . . ?
N61 C65 C64 109.5(13) . . ?
N61 C65 C67 123.2(12) . . ?
C64 C65 C67 127.3(13) . . ?
C75 N71 N72 106.6(11) . . ?
C75 N71 Mo2 132.3(9) . . ?
N72 N71 Mo2 119.4(8) . . ?
C73 N72 N71 108.6(11) . . ?
C73 N72 B2 132.6(12) . . ?
N71 N72 B2 118.6(11) . . ?
N72 C73 C74 108.6(13) . . ?
N72 C73 C76 120.5(13) . . ?
C74 C73 C76 130.8(14) . . ?
C73 C74 C75 107.0(13) . . ?
N71 C75 C74 109.1(12) . . ?
N71 C75 C77 121.7(13) . . ?
C74 C75 C77 129.1(14) . . ?
C85 N81 N82 107.2(9) . . ?
C85 N81 Mo2 132.7(8) . . ?
N82 N81 Mo2 119.9(7) . . ?
C83 N82 N81 109.4(10) . . ?
C83 N82 B2 128.2(11) . . ?
N81 N82 B2 122.3(10) . . ?
N82 C83 C84 106.8(12) . . ?
N82 C83 C86 123.6(12) . . ?
C84 C83 C86 129.6(13) . . ?
C83 C84 C85 107.3(12) . . ?
N81 C85 C84 109.2(10) . . ?
N81 C85 C87 123.3(11) . . ?
C84 C85 C87 127.5(12) . . ?
N112 B3 N102 110.1(11) . . ?
N112 B3 N92 110.3(11) . . ?
N102 B3 N92 108.6(10) . . ?
C95 N91 N92 106.0(11) . . ?
C95 N91 Mo3 133.4(9) . . ?
N92 N91 Mo3 119.6(8) . . ?
C93 N92 N91 110.0(11) . . ?
C93 N92 B3 131.7(12) . . ?
N91 N92 B3 118.1(10) . . ?
N92 C93 C94 108.4(12) . . ?
N92 C93 C96 126.4(13) . . ?
C94 C93 C96 125.2(13) . . ?
C93 C94 C95 105.8(13) . . ?
N91 C95 C94 109.8(13) . . ?
N91 C95 C97 123.0(13) . . ?
C94 C95 C97 127.2(14) . . ?
C105 N101 N102 106.4(10) . . ?
C105 N101 Mo3 131.2(9) . . ?
N102 N101 Mo3 122.4(7) . . ?
C103 N102 N101 110.0(10) . . ?
C103 N102 B3 131.6(12) . . ?
N101 N102 B3 118.5(10) . . ?
N102 C103 C104 107.8(13) . . ?
N102 C103 C106 120.9(12) . . ?
C104 C103 C106 131.1(14) . . ?
C105 C104 C103 106.6(14) . . ?
N101 C105 C104 109.2(13) . . ?
N101 C105 C107 123.6(13) . . ?
C104 C105 C107 127.1(14) . . ?
C115 N111 N112 106.6(10) . . ?
C115 N111 Mo3 132.3(9) . . ?
N112 N111 Mo3 120.9(8) . . ?
C113 N112 N111 108.5(10) . . ?
C113 N112 B3 131.6(11) . . ?
N111 N112 B3 119.7(10) . . ?
N112 C113 C114 107.0(12) . . ?
N112 C113 C116 121.0(12) . . ?
C114 C113 C116 132.0(13) . . ?
C115 C114 C113 109.0(12) . . ?
C114 C115 N111 108.8(12) . . ?
C114 C115 C117 129.4(13) . . ?
N111 C115 C117 121.8(12) . . ?
Cl1 C1 Cl2 118.2(19) . . ?
Cl5 C2 Cl6 119.7(14) . . ?
Cl3 C3 Cl4 112.2(11) . . ?
CD ClA ClB 38.8(25) . . ?
CD ClB CH 46.5(29) . . ?
CD ClB ClA 41.0(29) . . ?
CH ClB ClA 83.3(30) . . ?
CH CC CE 150.4(48) . . ?
CH CC CF 141.6(49) . . ?
CE CC CF 20.0(41) . . ?
CF CE CG 132.3(100) . . ?
CF CE CC 101.0(100) . . ?
CG CE CC 106.8(56) . . ?
CH CD ClB 71.1(46) . . ?
CH CD ClA 147.7(63) . . ?
ClB CD ClA 100.1(45) . . ?
CE CG CF 15.5(54) . . ?
CE CF CG 32.2(100) . . ?
CE CF CC 59.0(100) . . ?
CG CF CC 80.0(43) . . ?
CD CH CC 160.4(66) . . ?
CD CH ClB 62.5(42) . . ?
CC CH ClB 102.6(45) . . ?

loop_
_geom_bond_atom_site_label_1
_geom_bond_atom_site_label_2
_geom_bond_distance
_geom_bond_site_symmetry_2
_geom_bond_publ_flag
Mo1 Cl12 1.880(8) . ?
Mo1 O11 1.880(8) . ?
Mo1 O40 1.952(8) . ?
Mo1 N31 2.185(10) . ?
Mo1 N21 2.193(11) . ?
Mo1 Cl11 2.290(5) . ?
Mo1 O12 2.290(5) . ?
Mo1 N11 2.328(11) . ?
Mo2 O2 1.658(9) . ?
Mo2 O50 1.947(8) . ?
Mo2 O47 1.953(8) . ?
Mo2 N61 2.161(10) . ?
Mo2 N81 2.176(10) . ?
Mo2 N71 2.346(10) . ?
Mo3 Cl32 1.883(9) . ?
Mo3 O31 1.883(9) . ?
Mo3 O57 1.913(8) . ?
Mo3 N111 2.154(10) . ?
Mo3 N101 2.187(11) . ?
Mo3 O32 2.266(5) . ?
Mo3 Cl31 2.266(5) . ?
Mo3 N91 2.285(11) . ?
B1 N22 1.51(2) . ?
B1 N32 1.52(2) . ?
B1 N12 1.54(2) . ?
N11 C15 1.35(2) . ?
N11 N12 1.351(13) . ?
N12 C13 1.35(2) . ?
C13 C14 1.38(2) . ?
C13 C16 1.47(2) . ?
C14 C15 1.38(2) . ?
C15 C17 1.48(2) . ?
N21 C25 1.34(2) . ?
N21 N22 1.400(14) . ?
N22 C23 1.367(15) . ?
C23 C24 1.37(2) . ?
C23 C26 1.47(2) . ?
C24 C25 1.36(2) . ?
C25 C27 1.48(2) . ?
N31 C35 1.32(2) . ?
N31 N32 1.394(13) . ?
N32 C33 1.35(2) . ?
C33 C34 1.33(2) . ?
C33 C36 1.55(2) . ?
C34 C35 1.40(2) . ?
C35 C37 1.47(2) . ?
O40 C41 1.364(14) . ?
C41 C42 1.37(2) . ?
C41 C46 1.40(2) . ?
C42 C43 1.39(2) . ?
C43 C44 1.39(2) . ?
C44 O47 1.348(14) . ?
C44 C45 1.41(2) . ?
C45 C46 1.35(2) . ?
O50 C51 1.365(14) . ?
C51 C56 1.39(2) . ?
C51 C52 1.41(2) . ?
C52 C53 1.38(2) . ?
C53 C54 1.40(2) . ?
C54 C55 1.37(2) . ?
C54 O57 1.378(14) . ?
C55 C56 1.35(2) . ?
B2 N62 1.53(2) . ?
B2 N72 1.53(2) . ?
B2 N82 1.58(2) . ?
N61 C65 1.34(2) . ?
N61 N62 1.384(13) . ?
N62 C63 1.349(15) . ?
C63 C64 1.37(2) . ?
C63 C66 1.49(2) . ?
C64 C65 1.41(2) . ?
C65 C67 1.48(2) . ?
N71 C75 1.35(2) . ?
N71 N72 1.384(13) . ?
N72 C73 1.35(2) . ?
C73 C74 1.36(2) . ?
C73 C76 1.52(2) . ?
C74 C75 1.38(2) . ?
C75 C77 1.49(2) . ?
N81 C85 1.320(14) . ?
N81 N82 1.379(13) . ?
N82 C83 1.350(15) . ?
C83 C84 1.37(2) . ?
C83 C86 1.49(2) . ?
C84 C85 1.38(2) . ?
C85 C87 1.47(2) . ?
B3 N112 1.53(2) . ?
B3 N102 1.54(2) . ?
B3 N92 1.54(2) . ?
N91 C95 1.33(2) . ?
N91 N92 1.389(13) . ?
N92 C93 1.33(2) . ?
C93 C94 1.36(2) . ?
C93 C96 1.51(2) . ?
C94 C95 1.41(2) . ?
C95 C97 1.50(2) . ?
N101 C105 1.36(2) . ?
N101 N102 1.363(13) . ?
N102 C103 1.342(15) . ?
C103 C104 1.38(2) . ?
C103 C106 1.48(2) . ?
C104 C105 1.37(2) . ?
C105 C107 1.51(2) . ?
N111 C115 1.359(15) . ?
N111 N112 1.399(13) . ?
N112 C113 1.356(15) . ?
C113 C114 1.38(2) . ?
C113 C116 1.52(2) . ?
C114 C115 1.35(2) . ?
C115 C117 1.45(2) . ?
C1 Cl1 1.64(3) . ?
C1 Cl2 1.70(3) . ?
C2 Cl5 1.58(2) . ?
C2 Cl6 1.73(2) . ?
C3 Cl3 1.74(2) . ?
C3 Cl4 1.74(2) . ?
ClA CD 1.52(6) . ?
ClA ClB 2.28(4) . ?
ClB CD 1.45(6) . ?
ClB CH 1.55(6) . ?
CC CH 1.50(7) . ?
CC CE 1.74(8) . ?
CC CF 2.00(11) . ?
CE CF 0.70(13) . ?
CE CG 1.38(8) . ?
CD CH 1.19(7) . ?
CG CF 1.92(11) . ?
